data_7063897
loop_
_publ_author_name
'Bharti, Shachendra Kumar'
'Odera, Keiko'
'Tripathi, Kamini'
'Ward, Benzamin D.'
'Bhattacharya, S.'
'Takahashi, Ryoya'
'Mishra, Lallan'

_publ_section_title
;
 Structural and chemical investigation of a tridentate fluorescein
 hydrazone (LH3), a selective Cu2+ and Hg2+ chelator: detection of
 CN&#x2212; and HSO4&#x2212; by its Cu2+ complexes and effect on HeLa cell
 division
;
_journal_issue 33
_journal_name_full 'New Journal of Chemistry'
_journal_page_first 14219
_journal_page_last 14230
_journal_paper_doi 10.1039/D5NJ01491C
_journal_volume 49
_journal_year 2025
_chemical_formula_moiety 'C33 H21 N5 O7'
_chemical_formula_sum 'C33 H21 N5 O7'
_chemical_formula_weight 599.55
_space_group_crystal_system orthorhombic
_space_group_IT_number 33
_space_group_name_Hall 'P 2c -2n'
_space_group_name_H-M_alt 'P n a 21'
_atom_sites_solution_hydrogens geom
_audit_creation_date 2025-07-07
_audit_creation_method
;
Olex2 1.5
(compiled 2025.05.31 svn.r86d253d1 for OlexSys, GUI svn.r7254)
;
_audit_update_record
;
2025-07-07 deposited with the CCDC.	2025-07-09 downloaded from the CCDC.
;
_cell_angle_alpha 90
_cell_angle_beta 90
_cell_angle_gamma 90
_cell_formula_units_Z 4
_cell_length_a 17.5246(5)
_cell_length_b 11.8748(3)
_cell_length_c 13.3999(4)
_cell_measurement_reflns_used 16424
_cell_measurement_temperature 293(2)
_cell_measurement_theta_max 25.5130
_cell_measurement_theta_min 2.5660
_cell_volume 2788.53(13)
_computing_cell_refinement 'CrysAlisPro 1.171.42.63a (Rigaku OD, 2022)'
_computing_data_collection 'CrysAlisPro 1.171.42.63a (Rigaku OD, 2022)'
_computing_data_reduction 'CrysAlisPro 1.171.42.63a (Rigaku OD, 2022)'
_computing_molecular_graphics 'Olex2 1.5 (Dolomanov et al., 2009)'
_computing_publication_material 'Olex2 1.5 (Dolomanov et al., 2009)'
_computing_structure_refinement 'SHELXL 2018/3 (Sheldrick, 2015)'
_computing_structure_solution 'SHELXT  (Sheldrick, 2015)'
_diffrn_ambient_temperature 293(2)
_diffrn_detector_area_resol_mean 10.0000
_diffrn_detector_type HyPix3000
_diffrn_measured_fraction_theta_full 0.997
_diffrn_measured_fraction_theta_max 0.997
_diffrn_measurement_details
;
List of Runs (angles in degrees, time in seconds):

  # Type    Start    End  Width  t~exp~   \w     \q     \k     \f   Frames
#--------------------------------------------------------------------------
  1  \w     37.00  63.00   0.50   11.00    --   11.77  53.00  76.00   52
  2  \w    -57.00 -27.00   0.50   11.00    --   11.77 -79.00 164.00   60
  3  \w     -2.00  32.00   0.50   11.00    --   11.77 -79.00 164.00   68
  4  \w     -8.00  28.00   0.50   11.00    --   11.77  53.00  76.00   72
  5  \w    -26.00  18.00   0.50   11.00    --  -11.14 -99.00-180.00   88
  6  \w    -26.00  17.00   0.50   11.00    --  -11.14 -99.00 -60.00   86
  7  \w    -34.00  22.00   0.50   11.00    --  -11.14 -95.00  66.00  112
  8  \w    -33.00   0.00   0.50   11.00    --  -11.14 -53.00 -68.00   66
  9  \w    -19.00   6.00   0.50   11.00    --  -11.14 -99.00   0.00   50
 10  \w    -65.00 -40.00   0.50   11.00    --  -11.14 -53.00 -68.00   50
 11  \w     16.00  60.00   0.50   11.00    --   11.77-125.00  60.00   88
 12  \w    -42.00  -3.00   0.50   11.00    --   11.77 -19.00  60.00   78
 13  \w     11.00  55.00   0.50   11.00    --   11.77-125.00-180.00   88
 14  \w     25.00  51.00   0.50   11.00    --   11.77-125.00 120.00   52
 15  \w    -36.00  20.00   0.50   11.00    --   11.77 -38.00 120.00  112
 16  \w    -56.00   5.00   0.50   11.00    --   11.77 -19.00 150.00  122
 17  \w     11.00  69.00   0.50   11.00    --   11.77  57.00 -60.00  116
 18  \w     32.00  57.00   0.50   11.00    --   11.77-125.00   0.00   50
 19  \w    -54.00  -9.00   0.50   11.00    --   11.77 -19.00-180.00   90
;
_diffrn_measurement_device 'four-circle diffractometer'
_diffrn_measurement_device_type 'XtaLAB Synergy, Dualflex, HyPix3000'
_diffrn_measurement_method '\w scans'
_diffrn_radiation_type MoK\a
_diffrn_radiation_wavelength 0.71073
_diffrn_reflns_av_R_equivalents 0.0330
_diffrn_reflns_av_unetI/netI 0.0265
_diffrn_reflns_Laue_measured_fraction_full 0.997
_diffrn_reflns_Laue_measured_fraction_max 0.997
_diffrn_reflns_limit_h_max 20
_diffrn_reflns_limit_h_min -20
_diffrn_reflns_limit_k_max 14
_diffrn_reflns_limit_k_min -12
_diffrn_reflns_limit_l_max 15
_diffrn_reflns_limit_l_min -15
_diffrn_reflns_number 28927
_diffrn_reflns_point_group_measured_fraction_full 0.998
_diffrn_reflns_point_group_measured_fraction_max 0.998
_diffrn_reflns_theta_full 24.997
_diffrn_reflns_theta_max 24.997
_diffrn_reflns_theta_min 2.570
_exptl_absorpt_coefficient_mu 0.103
_exptl_absorpt_correction_T_max 1.00000
_exptl_absorpt_correction_T_min 0.80680
_exptl_absorpt_correction_type multi-scan
_exptl_absorpt_process_details
;
CrysAlisPro 1.171.42.63a (Rigaku Oxford Diffraction, 2022)
Empirical absorption correction using spherical harmonics,
implemented in SCALE3 ABSPACK scaling algorithm.
;
_exptl_crystal_colour 'reddish red'
_exptl_crystal_colour_modifier reddish
_exptl_crystal_colour_primary red
_exptl_crystal_density_diffrn 1.428
_exptl_crystal_description block
_exptl_crystal_F_000 1240
_exptl_crystal_size_max 0.24
_exptl_crystal_size_mid 0.22
_exptl_crystal_size_min 0.2
_refine_diff_density_max 0.275
_refine_diff_density_min -0.146
_refine_diff_density_rms 0.031
_refine_ls_abs_structure_details
;
 Flack x determined using 1510 quotients [(I+)-(I-)]/[(I+)+(I-)]
 (Parsons, Flack and Wagner, Acta Cryst. B69 (2013) 249-259).
;
_refine_ls_abs_structure_Flack -0.6(5)
_refine_ls_extinction_coef 0.0035(10)
_refine_ls_extinction_expression Fc^*^=kFc[1+0.001xFc^2^\l^3^/sin(2\q)]^-1/4^
_refine_ls_extinction_method 'SHELXL-2018/3 (Sheldrick 2018)'
_refine_ls_goodness_of_fit_ref 1.047
_refine_ls_hydrogen_treatment constr
_refine_ls_matrix_type full
_refine_ls_number_parameters 420
_refine_ls_number_reflns 4895
_refine_ls_number_restraints 6
_refine_ls_restrained_S_all 1.049
_refine_ls_R_factor_all 0.0567
_refine_ls_R_factor_gt 0.0420
_refine_ls_shift/su_max 0.000
_refine_ls_shift/su_mean 0.000
_refine_ls_structure_factor_coef Fsqd
_refine_ls_weighting_details 'w=1/[\s^2^(Fo^2^)+(0.0603P)^2^+0.2184P] where P=(Fo^2^+2Fc^2^)/3'
_refine_ls_weighting_scheme calc
_refine_ls_wR_factor_gt 0.1027
_refine_ls_wR_factor_ref 0.1118
_reflns_Friedel_coverage 0.911
_reflns_Friedel_fraction_full 0.999
_reflns_Friedel_fraction_max 0.999
_reflns_number_gt 3872
_reflns_number_total 4895
_reflns_threshold_expression 'I > 2\s(I)'
_cod_data_source_file d5nj01491c2.cif
_cod_data_source_block c-23_auto
_cod_depositor_comments 'Adding full bibliography for 7063897--7063900.cif.'
_cod_original_cell_volume 2788.52(14)
_cod_database_code 7063897
_shelx_shelxl_version_number 2018/3
_chemical_oxdiff_formula 'Co N H C O '
_shelx_space_group_comment
;
The symmetry employed for this shelxl refinement is uniquely defined
by the following loop, which should always be used as a source of
symmetry information in preference to the above space-group names.
They are only intended as comments.
;
_shelx_estimated_absorpt_t_max 0.980
_shelx_estimated_absorpt_t_min 0.976
_olex2_refinement_description
;
1. Rigid bond restraints
 N4, C33
 with sigma for 1-2 distances of 0.001 and sigma for 1-3 distances of 0.001
 C33, N4
 with sigma for 1-2 distances of 0.001 and sigma for 1-3 distances of 0.001
 C33, C34
 with sigma for 1-2 distances of 0.001 and sigma for 1-3 distances of 0.001
2. Rigid body (RIGU) restrains
 C33, N4
 with sigma for 1-2 distances of 0.004 and sigma for 1-3 distances of 0.04
3. Others
 Fixed Sof: O1(0.25) H1(0.25) O2(0.75) H2A(0.75)
4.a Aromatic/amide H refined with riding coordinates:
 C2(H2), C24(H24), C26(H26), C4(H4), C5(H5), C29(H29), C30(H30), C12(H12),
 C18(H18), C17(H17), C37(H37), C9(H9), C38(H38), C20(H20), C19(H19), C10(H10),
 C35(H35), C34(H34)
4.b Idealised tetrahedral OH refined as rotating group:
 O42(H42), O45(H45), O1(H1), O2(H2A)
;
_olex2_submission_special_instructions 'No special instructions were received'
_oxdiff_exptl_absorpt_empirical_details
;
Empirical correction (ABSPACK) includes:
- Absorption correction using spherical harmonics
- Frame scaling
;
_oxdiff_exptl_absorpt_empirical_full_max 1.150
_oxdiff_exptl_absorpt_empirical_full_min 0.870

loop_
_space_group_symop_operation_xyz
'x, y, z'
'-x, -y, z+1/2'
'x+1/2, -y+1/2, z'
'-x+1/2, y+1/2, z+1/2'

loop_
_atom_site_label
_atom_site_type_symbol
_atom_site_fract_x
_atom_site_fract_y
_atom_site_fract_z
_atom_site_U_iso_or_equiv
_atom_site_adp_type
_atom_site_occupancy
_atom_site_site_symmetry_order
_atom_site_calc_flag
_atom_site_refinement_flags_posn
_atom_site_refinement_flags_adp
_atom_site_refinement_flags_occupancy
_atom_site_disorder_assembly
_atom_site_disorder_group
O43 O -0.12785(15) -0.1453(2) -0.4306(2) 0.0610(7) Uani 1 1 d . . . . .
O14 O -0.17123(18) -0.5892(2) -0.6432(2) 0.0715(8) Uani 1 1 d . . . . .
N2 N -0.20012(17) -0.3621(2) -0.4795(2) 0.0482(7) Uani 1 1 d . . . . .
O42 O -0.27686(16) -0.5459(2) -0.4361(2) 0.0696(8) Uani 1 1 d . . . . .
H42 H -0.242599 -0.509182 -0.462163 0.104 Uiso 1 1 calc R U . . .
N1 N -0.13816(16) -0.3098(2) -0.5205(2) 0.0495(7) Uani 1 1 d . . . . .
O45 O -0.3258(2) -0.4288(2) -0.8953(2) 0.0795(9) Uani 1 1 d . . . . .
H45 H -0.340554 -0.494187 -0.899114 0.119 Uiso 1 1 calc R U . . .
O41 O -0.8445(3) -0.0490(4) -0.1046(3) 0.0993(12) Uani 1 1 d . . . . .
N3 N -0.4929(2) -0.2543(4) -0.2709(3) 0.0721(10) Uani 1 1 d . . . . .
C15 C -0.1056(2) -0.2089(3) -0.4964(3) 0.0495(9) Uani 1 1 d . . . . .
N5 N -0.7836(3) -0.0048(5) -0.1253(3) 0.0830(12) Uani 1 1 d . . . . .
C27 C -0.3168(2) -0.3578(3) -0.3916(3) 0.0510(9) Uani 1 1 d . . . . .
C2 C -0.2456(2) -0.5112(3) -0.7695(3) 0.0587(10) Uani 1 1 d . . . . .
H2 H -0.269120 -0.580966 -0.776304 0.070 Uiso 1 1 calc R U . . .
C24 C -0.2511(2) -0.3039(3) -0.4351(3) 0.0537(9) Uani 1 1 d . . . . .
H24 H -0.245791 -0.226146 -0.430755 0.064 Uiso 1 1 calc R U . . .
C7 C -0.0969(2) -0.3745(3) -0.6004(3) 0.0524(9) Uani 1 1 d . . . . .
N4 N -0.5445(2) -0.2982(3) -0.2225(3) 0.0745(10) Uani 1 1 d . U . . .
C3 C -0.2674(2) -0.4221(3) -0.8282(3) 0.0596(10) Uani 1 1 d . . . . .
C1 C -0.1880(2) -0.4958(3) -0.7002(3) 0.0548(9) Uani 1 1 d . . . . .
C8 C -0.0703(2) -0.4866(3) -0.5590(3) 0.0573(9) Uani 1 1 d . . . . .
C26 C -0.3728(2) -0.2914(4) -0.3481(3) 0.0599(10) Uani 1 1 d . . . . .
H26 H -0.366757 -0.213586 -0.347378 0.072 Uiso 1 1 calc R U . . .
C28 C -0.3275(2) -0.4753(3) -0.3933(3) 0.0546(9) Uani 1 1 d . . . . .
O40 O -0.7740(3) 0.0960(4) -0.1289(4) 0.1229(15) Uani 1 1 d . . . . .
C6 C -0.1512(2) -0.3939(3) -0.6868(3) 0.0498(8) Uani 1 1 d . . . . .
C4 C -0.2304(3) -0.3192(3) -0.8186(3) 0.0635(11) Uani 1 1 d . . . . .
H4 H -0.244037 -0.259122 -0.859408 0.076 Uiso 1 1 calc R U . . .
C16 C -0.0385(2) -0.1988(3) -0.5612(3) 0.0540(9) Uani 1 1 d . . . . .
C13 C -0.1093(2) -0.5847(3) -0.5802(3) 0.0606(10) Uani 1 1 d . . . . .
C21 C -0.0327(2) -0.2928(3) -0.6217(3) 0.0583(10) Uani 1 1 d . . . . .
C25 C -0.4369(2) -0.3375(4) -0.3061(3) 0.0620(10) Uani 1 1 d . . . . .
C5 C -0.1743(2) -0.3063(3) -0.7493(3) 0.0582(10) Uani 1 1 d . . . . .
H5 H -0.150399 -0.236661 -0.743539 0.070 Uiso 1 1 calc R U . . .
C29 C -0.3925(2) -0.5220(4) -0.3502(3) 0.0640(10) Uani 1 1 d . . . . .
H29 H -0.399477 -0.599606 -0.350687 0.077 Uiso 1 1 calc R U . . .
C30 C -0.4464(2) -0.4534(4) -0.3067(3) 0.0652(11) Uani 1 1 d . . . . .
H30 H -0.489562 -0.484967 -0.277606 0.078 Uiso 1 1 calc R U . . .
C36 C -0.7181(3) -0.0762(4) -0.1496(3) 0.0682(11) Uani 1 1 d . . . . .
C33 C -0.6025(3) -0.2166(4) -0.1960(3) 0.0686(10) Uani 1 1 d . U . . .
C12 C -0.0907(3) -0.6867(4) -0.5366(4) 0.0790(13) Uani 1 1 d . . . . .
H12 H -0.118660 -0.751100 -0.551443 0.095 Uiso 1 1 calc R U . . .
C18 C 0.0745(3) -0.1247(5) -0.6315(4) 0.0839(14) Uani 1 1 d . . . . .
H18 H 0.111469 -0.068718 -0.635258 0.101 Uiso 1 1 calc R U . . .
C17 C 0.0151(2) -0.1131(4) -0.5667(4) 0.0701(12) Uani 1 1 d . . . . .
H17 H 0.010629 -0.049116 -0.527098 0.084 Uiso 1 1 calc R U . . .
C37 C -0.7142(3) -0.1800(5) -0.1054(4) 0.0821(14) Uani 1 1 d . . . . .
H37 H -0.751376 -0.202481 -0.060079 0.098 Uiso 1 1 calc R U . . .
C11 C -0.0311(3) -0.6919(4) -0.4718(4) 0.0898(16) Uani 1 1 d . . . . .
C9 C -0.0085(3) -0.4951(4) -0.4946(4) 0.0728(12) Uani 1 1 d . . . . .
H9 H 0.019820 -0.431013 -0.479852 0.087 Uiso 1 1 calc R U . . .
C38 C -0.6554(3) -0.2498(4) -0.1286(4) 0.0820(13) Uani 1 1 d . . . . .
H38 H -0.651494 -0.320031 -0.098310 0.098 Uiso 1 1 calc R U . . .
C20 C 0.0267(2) -0.3034(4) -0.6876(4) 0.0813(14) Uani 1 1 d . . . . .
H20 H 0.030557 -0.366247 -0.728727 0.098 Uiso 1 1 calc R U . . .
C19 C 0.0805(3) -0.2190(5) -0.6918(5) 0.0942(16) Uani 1 1 d . . . . .
H19 H 0.121356 -0.225349 -0.735658 0.113 Uiso 1 1 calc R U . . .
C10 C 0.0119(3) -0.5966(4) -0.4520(4) 0.0892(15) Uani 1 1 d . . . . .
H10 H 0.054142 -0.600997 -0.410219 0.107 Uiso 1 1 calc R U . . .
C35 C -0.6656(3) -0.0384(4) -0.2157(4) 0.0805(13) Uani 1 1 d . . . . .
H35 H -0.669241 0.033198 -0.243329 0.097 Uiso 1 1 calc R U . . .
C34 C -0.6060(3) -0.1105(4) -0.2409(4) 0.0822(13) Uani 1 1 d . U . . .
H34 H -0.569153 -0.088377 -0.286813 0.099 Uiso 1 1 calc R U . . .
O1 O 0.0186(14) -0.783(2) -0.449(2) 0.102(8) Uani 0.25 1 d . . P A -1
H1 H 0.061989 -0.766796 -0.467490 0.153 Uiso 0.25 1 calc R U P A -1
O2 O -0.0177(4) -0.7929(7) -0.4214(7) 0.094(2) Uani 0.75 1 d . . P A 1
H2A H -0.058492 -0.822825 -0.407625 0.140 Uiso 0.75 1 calc R U P A 1

loop_
_atom_site_aniso_label
_atom_site_aniso_U_11
_atom_site_aniso_U_22
_atom_site_aniso_U_33
_atom_site_aniso_U_23
_atom_site_aniso_U_13
_atom_site_aniso_U_12
O43 0.0724(17) 0.0499(15) 0.0606(16) -0.0109(13) -0.0008(14) 0.0006(13)
O14 0.093(2) 0.0394(14) 0.0822(19) 0.0053(13) -0.0174(18) 0.0006(14)
N2 0.0495(16) 0.0440(16) 0.0511(17) -0.0006(14) 0.0047(14) 0.0026(14)
O42 0.0688(19) 0.0482(15) 0.092(2) 0.0006(15) 0.0156(16) 0.0049(13)
N1 0.0488(15) 0.0408(15) 0.0587(18) -0.0067(13) 0.0078(14) 0.0004(13)
O45 0.117(2) 0.0525(16) 0.0690(18) -0.0021(15) -0.0295(18) -0.0014(17)
O41 0.087(2) 0.129(3) 0.082(2) -0.001(2) 0.000(2) 0.022(2)
N3 0.057(2) 0.095(3) 0.064(2) -0.015(2) 0.0116(18) -0.0138(19)
C15 0.053(2) 0.045(2) 0.051(2) 0.0004(17) -0.0078(18) 0.0024(17)
N5 0.096(3) 0.084(3) 0.068(2) 0.003(2) 0.004(2) 0.027(3)
C27 0.052(2) 0.052(2) 0.049(2) -0.0004(17) 0.0005(17) 0.0020(17)
C2 0.078(3) 0.042(2) 0.057(2) -0.0082(18) -0.002(2) -0.0052(19)
C24 0.053(2) 0.0437(19) 0.064(2) -0.0060(18) 0.0056(18) 0.0019(18)
C7 0.051(2) 0.047(2) 0.059(2) -0.0058(17) 0.0083(17) 0.0062(16)
N4 0.068(2) 0.079(2) 0.077(2) -0.0053(19) 0.004(2) 0.0009(16)
C3 0.082(3) 0.048(2) 0.049(2) -0.0070(18) -0.001(2) -0.001(2)
C1 0.071(2) 0.0368(19) 0.056(2) 0.0002(16) 0.006(2) 0.0049(17)
C8 0.061(2) 0.052(2) 0.059(2) -0.0045(18) 0.0055(19) 0.0120(18)
C26 0.057(2) 0.057(2) 0.066(2) -0.010(2) 0.004(2) 0.0016(19)
C28 0.056(2) 0.051(2) 0.056(2) 0.0025(18) -0.0019(18) 0.0033(18)
O40 0.150(4) 0.080(3) 0.139(4) 0.009(3) 0.046(3) 0.042(3)
C6 0.057(2) 0.0402(19) 0.052(2) -0.0042(16) 0.0090(17) -0.0016(16)
C4 0.089(3) 0.045(2) 0.057(2) 0.0057(19) -0.002(2) 0.000(2)
C16 0.050(2) 0.050(2) 0.062(2) 0.0047(19) -0.0071(18) -0.0033(17)
C13 0.073(3) 0.045(2) 0.064(2) -0.0040(18) 0.001(2) 0.0128(19)
C21 0.048(2) 0.060(2) 0.067(3) -0.001(2) 0.0039(19) -0.0014(18)
C25 0.054(2) 0.075(3) 0.057(2) -0.008(2) 0.0047(19) 0.003(2)
C5 0.076(3) 0.0393(19) 0.060(2) 0.0006(18) 0.008(2) -0.0059(18)
C29 0.063(2) 0.057(2) 0.072(2) 0.010(2) -0.007(2) -0.007(2)
C30 0.050(2) 0.088(3) 0.058(2) 0.013(2) 0.0031(19) -0.004(2)
C36 0.071(3) 0.070(3) 0.063(3) -0.011(2) 0.000(2) 0.015(2)
C33 0.067(2) 0.075(2) 0.064(3) -0.0186(19) -0.008(2) 0.0018(18)
C12 0.102(3) 0.050(2) 0.085(3) -0.001(2) -0.015(3) 0.016(2)
C18 0.060(3) 0.090(4) 0.102(4) 0.015(3) -0.002(3) -0.023(2)
C17 0.068(3) 0.070(3) 0.073(3) 0.008(2) -0.015(2) -0.013(2)
C37 0.078(3) 0.084(3) 0.084(3) -0.001(3) 0.010(2) 0.014(3)
C11 0.116(4) 0.056(3) 0.097(4) -0.001(3) -0.020(3) 0.031(3)
C9 0.071(3) 0.068(3) 0.079(3) -0.004(2) -0.008(2) 0.009(2)
C38 0.082(3) 0.081(3) 0.083(3) 0.001(3) 0.008(3) 0.009(3)
C20 0.066(3) 0.076(3) 0.102(4) -0.010(3) 0.031(3) -0.005(2)
C19 0.064(3) 0.105(4) 0.114(4) 0.003(4) 0.029(3) -0.007(3)
C10 0.089(3) 0.085(4) 0.093(4) 0.006(3) -0.021(3) 0.024(3)
C35 0.079(3) 0.077(3) 0.085(3) -0.003(3) 0.005(3) 0.011(3)
C34 0.077(3) 0.094(3) 0.075(3) 0.003(2) 0.015(3) -0.001(3)
O1 0.104(18) 0.095(15) 0.107(14) 0.039(11) 0.013(13) 0.057(16)
O2 0.093(6) 0.071(3) 0.117(6) 0.025(4) -0.016(4) 0.014(4)

loop_
_atom_type_symbol
_atom_type_description
_atom_type_scat_dispersion_real
_atom_type_scat_dispersion_imag
_atom_type_scat_source
C C 0.0033 0.0016 'International Tables Vol C Tables 4.2.6.8 and 6.1.1.4'
H H 0.0000 0.0000 'International Tables Vol C Tables 4.2.6.8 and 6.1.1.4'
N N 0.0061 0.0033 'International Tables Vol C Tables 4.2.6.8 and 6.1.1.4'
O O 0.0106 0.0060 'International Tables Vol C Tables 4.2.6.8 and 6.1.1.4'

loop_
_geom_angle_atom_site_label_1
_geom_angle_atom_site_label_2
_geom_angle_atom_site_label_3
_geom_angle
_geom_angle_site_symmetry_1
_geom_angle_site_symmetry_3
_geom_angle_publ_flag
C13 O14 C1 118.5(3) . . ?
C24 N2 N1 119.8(3) . . ?
C28 O42 H42 109.5 . . ?
N2 N1 C7 115.8(3) . . ?
C15 N1 N2 129.5(3) . . ?
C15 N1 C7 114.6(3) . . ?
C3 O45 H45 109.5 . . ?
N4 N3 C25 112.0(4) . . ?
O43 C15 N1 125.3(3) . . ?
O43 C15 C16 129.2(3) . . ?
N1 C15 C16 105.4(3) . . ?
O41 N5 C36 119.1(5) . . ?
O40 N5 O41 123.7(4) . . ?
O40 N5 C36 117.2(5) . . ?
C26 C27 C24 118.9(3) . . ?
C26 C27 C28 118.4(3) . . ?
C28 C27 C24 122.7(3) . . ?
C3 C2 H2 120.5 . . ?
C3 C2 C1 119.1(4) . . ?
C1 C2 H2 120.5 . . ?
N2 C24 C27 120.5(3) . . ?
N2 C24 H24 119.8 . . ?
C27 C24 H24 119.8 . . ?
N1 C7 C8 109.7(3) . . ?
N1 C7 C6 108.6(3) . . ?
N1 C7 C21 99.4(3) . . ?
C6 C7 C8 109.8(3) . . ?
C21 C7 C8 113.8(3) . . ?
C21 C7 C6 114.9(3) . . ?
N3 N4 C33 111.2(4) . . ?
O45 C3 C2 122.8(4) . . ?
O45 C3 C4 117.6(4) . . ?
C2 C3 C4 119.6(4) . . ?
O14 C1 C2 114.9(3) . . ?
O14 C1 C6 122.2(4) . . ?
C6 C1 C2 122.9(4) . . ?
C13 C8 C7 120.9(4) . . ?
C13 C8 C9 116.9(4) . . ?
C9 C8 C7 122.1(4) . . ?
C27 C26 H26 119.2 . . ?
C25 C26 C27 121.6(4) . . ?
C25 C26 H26 119.2 . . ?
O42 C28 C27 122.3(3) . . ?
O42 C28 C29 117.9(3) . . ?
C29 C28 C27 119.8(3) . . ?
C1 C6 C7 121.7(3) . . ?
C1 C6 C5 116.0(4) . . ?
C5 C6 C7 121.8(3) . . ?
C3 C4 H4 120.0 . . ?
C5 C4 C3 120.0(4) . . ?
C5 C4 H4 120.0 . . ?
C21 C16 C15 109.9(3) . . ?
C21 C16 C17 120.8(4) . . ?
C17 C16 C15 129.3(4) . . ?
O14 C13 C8 123.4(3) . . ?
O14 C13 C12 114.3(4) . . ?
C8 C13 C12 122.3(4) . . ?
C16 C21 C7 110.7(3) . . ?
C20 C21 C7 128.9(4) . . ?
C20 C21 C16 120.5(4) . . ?
C26 C25 N3 114.2(4) . . ?
C26 C25 C30 119.6(4) . . ?
C30 C25 N3 126.1(4) . . ?
C6 C5 H5 118.8 . . ?
C4 C5 C6 122.4(3) . . ?
C4 C5 H5 118.8 . . ?
C28 C29 H29 120.0 . . ?
C30 C29 C28 120.1(4) . . ?
C30 C29 H29 120.0 . . ?
C25 C30 H30 119.8 . . ?
C29 C30 C25 120.5(4) . . ?
C29 C30 H30 119.8 . . ?
C37 C36 N5 117.8(4) . . ?
C35 C36 N5 119.1(4) . . ?
C35 C36 C37 123.1(4) . . ?
C38 C33 N4 116.7(4) . . ?
C38 C33 C34 121.3(4) . . ?
C34 C33 N4 121.9(4) . . ?
C13 C12 H12 120.3 . . ?
C11 C12 C13 119.4(5) . . ?
C11 C12 H12 120.3 . . ?
C17 C18 H18 119.6 . . ?
C17 C18 C19 120.8(4) . . ?
C19 C18 H18 119.6 . . ?
C16 C17 H17 120.8 . . ?
C18 C17 C16 118.5(5) . . ?
C18 C17 H17 120.8 . . ?
C36 C37 H37 120.4 . . ?
C38 C37 C36 119.3(5) . . ?
C38 C37 H37 120.4 . . ?
C12 C11 C10 120.3(4) . . ?
C12 C11 O1 130.0(14) . . ?
C12 C11 O2 118.5(6) . . ?
C10 C11 O1 104.1(13) . . ?
C10 C11 O2 121.1(6) . . ?
O2 C11 O1 30.8(8) . . ?
C8 C9 H9 119.3 . . ?
C10 C9 C8 121.5(5) . . ?
C10 C9 H9 119.3 . . ?
C33 C38 C37 119.7(5) . . ?
C33 C38 H38 120.2 . . ?
C37 C38 H38 120.2 . . ?
C21 C20 H20 120.7 . . ?
C21 C20 C19 118.6(5) . . ?
C19 C20 H20 120.7 . . ?
C18 C19 H19 119.6 . . ?
C20 C19 C18 120.9(5) . . ?
C20 C19 H19 119.6 . . ?
C11 C10 H10 120.2 . . ?
C9 C10 C11 119.5(5) . . ?
C9 C10 H10 120.2 . . ?
C36 C35 H35 121.1 . . ?
C36 C35 C34 117.7(5) . . ?
C34 C35 H35 121.1 . . ?
C33 C34 H34 120.6 . . ?
C35 C34 C33 118.9(4) . . ?
C35 C34 H34 120.6 . . ?
C11 O1 H1 109.5 . . ?
O2 O1 C11 73(2) . . ?
O2 O1 H1 167.2 . . ?
C11 O2 H2A 109.5 . . ?
O1 O2 C11 76(2) . . ?
O1 O2 H2A 157.9 . . ?

loop_
_geom_bond_atom_site_label_1
_geom_bond_atom_site_label_2
_geom_bond_distance
_geom_bond_site_symmetry_2
_geom_bond_publ_flag
O43 C15 1.224(4) . ?
O14 C1 1.379(4) . ?
O14 C13 1.375(5) . ?
N2 N1 1.367(4) . ?
N2 C24 1.277(4) . ?
O42 H42 0.8200 . ?
O42 C28 1.349(4) . ?
N1 C15 1.366(4) . ?
N1 C7 1.504(5) . ?
O45 H45 0.8200 . ?
O45 C3 1.364(5) . ?
O41 N5 1.222(6) . ?
N3 N4 1.230(5) . ?
N3 C25 1.471(6) . ?
C15 C16 1.467(5) . ?
N5 O40 1.209(6) . ?
N5 C36 1.463(6) . ?
C27 C24 1.441(5) . ?
C27 C26 1.388(5) . ?
C27 C28 1.408(5) . ?
C2 H2 0.9300 . ?
C2 C3 1.373(5) . ?
C2 C1 1.384(6) . ?
C24 H24 0.9300 . ?
C7 C8 1.516(5) . ?
C7 C6 1.515(6) . ?
C7 C21 1.513(5) . ?
N4 C33 1.448(6) . ?
C3 C4 1.389(6) . ?
C1 C6 1.383(5) . ?
C8 C13 1.381(6) . ?
C8 C9 1.388(6) . ?
C26 H26 0.9300 . ?
C26 C25 1.369(6) . ?
C28 C29 1.392(6) . ?
C6 C5 1.396(5) . ?
C4 H4 0.9300 . ?
C4 C5 1.361(6) . ?
C16 C21 1.383(5) . ?
C16 C17 1.387(5) . ?
C13 C12 1.384(6) . ?
C21 C20 1.371(6) . ?
C25 C30 1.385(6) . ?
C5 H5 0.9300 . ?
C29 H29 0.9300 . ?
C29 C30 1.377(6) . ?
C30 H30 0.9300 . ?
C36 C37 1.368(7) . ?
C36 C35 1.354(6) . ?
C33 C38 1.353(7) . ?
C33 C34 1.398(6) . ?
C12 H12 0.9300 . ?
C12 C11 1.358(7) . ?
C18 H18 0.9300 . ?
C18 C17 1.362(7) . ?
C18 C19 1.384(8) . ?
C17 H17 0.9300 . ?
C37 H37 0.9300 . ?
C37 C38 1.359(7) . ?
C11 C10 1.385(7) . ?
C11 O1 1.42(2) . ?
C11 O2 1.397(9) . ?
C9 H9 0.9300 . ?
C9 C10 1.381(7) . ?
C38 H38 0.9300 . ?
C20 H20 0.9300 . ?
C20 C19 1.377(7) . ?
C19 H19 0.9300 . ?
C10 H10 0.9300 . ?
C35 H35 0.9300 . ?
C35 C34 1.392(6) . ?
C34 H34 0.9300 . ?
O1 H1 0.8200 . ?
O1 O2 0.747(19) . ?
O2 H2A 0.8200 . ?

loop_
_geom_hbond_atom_site_label_D
_geom_hbond_atom_site_label_H
_geom_hbond_atom_site_label_A
_geom_hbond_distance_DH
_geom_hbond_distance_HA
_geom_hbond_distance_DA
_geom_hbond_angle_DHA
_geom_hbond_site_symmetry_A
_geom_hbond_publ_flag
O42 H42 N2 0.82 1.91 2.628(4) 145.3 . yes
O45 H45 O43 0.82 1.92 2.738(4) 170.9 4_444 yes
C24 H24 O43 0.93 2.28 2.867(5) 120.6 . yes

loop_
_geom_torsion_atom_site_label_1
_geom_torsion_atom_site_label_2
_geom_torsion_atom_site_label_3
_geom_torsion_atom_site_label_4
_geom_torsion
_geom_torsion_site_symmetry_1
_geom_torsion_site_symmetry_2
_geom_torsion_site_symmetry_3
_geom_torsion_site_symmetry_4
_geom_torsion_publ_flag
O43 C15 C16 C21 176.9(4) . . . . ?
O43 C15 C16 C17 -2.4(6) . . . . ?
O14 C1 C6 C7 -7.5(5) . . . . ?
O14 C1 C6 C5 -179.6(3) . . . . ?
O14 C13 C12 C11 -179.0(4) . . . . ?
N2 N1 C15 O43 -0.2(6) . . . . ?
N2 N1 C15 C16 176.9(3) . . . . ?
N2 N1 C7 C8 -58.0(4) . . . . ?
N2 N1 C7 C6 62.0(4) . . . . ?
N2 N1 C7 C21 -177.6(3) . . . . ?
O42 C28 C29 C30 -179.1(4) . . . . ?
N1 N2 C24 C27 179.9(3) . . . . ?
N1 C15 C16 C21 -0.1(4) . . . . ?
N1 C15 C16 C17 -179.3(4) . . . . ?
N1 C7 C8 C13 101.9(4) . . . . ?
N1 C7 C8 C9 -74.8(4) . . . . ?
N1 C7 C6 C1 -100.6(4) . . . . ?
N1 C7 C6 C5 71.1(4) . . . . ?
N1 C7 C21 C16 0.5(4) . . . . ?
N1 C7 C21 C20 178.8(4) . . . . ?
O45 C3 C4 C5 176.8(4) . . . . ?
O41 N5 C36 C37 -30.3(6) . . . . ?
O41 N5 C36 C35 148.2(5) . . . . ?
N3 N4 C33 C38 -169.0(4) . . . . ?
N3 N4 C33 C34 13.8(6) . . . . ?
N3 C25 C30 C29 174.0(4) . . . . ?
C15 N1 C7 C8 119.0(3) . . . . ?
C15 N1 C7 C6 -121.0(3) . . . . ?
C15 N1 C7 C21 -0.6(4) . . . . ?
C15 C16 C21 C7 -0.3(4) . . . . ?
C15 C16 C21 C20 -178.8(4) . . . . ?
C15 C16 C17 C18 177.8(4) . . . . ?
N5 C36 C37 C38 178.1(5) . . . . ?
N5 C36 C35 C34 -177.0(4) . . . . ?
C27 C26 C25 N3 -175.3(4) . . . . ?
C27 C26 C25 C30 0.0(6) . . . . ?
C27 C28 C29 C30 0.6(6) . . . . ?
C2 C3 C4 C5 -1.8(6) . . . . ?
C2 C1 C6 C7 170.8(3) . . . . ?
C2 C1 C6 C5 -1.4(5) . . . . ?
C24 N2 N1 C15 24.6(5) . . . . ?
C24 N2 N1 C7 -158.9(3) . . . . ?
C24 C27 C26 C25 179.5(4) . . . . ?
C24 C27 C28 O42 -0.1(6) . . . . ?
C24 C27 C28 C29 -179.8(4) . . . . ?
C7 N1 C15 O43 -176.7(3) . . . . ?
C7 N1 C15 C16 0.4(4) . . . . ?
C7 C8 C13 O14 3.6(6) . . . . ?
C7 C8 C13 C12 -174.1(4) . . . . ?
C7 C8 C9 C10 175.4(4) . . . . ?
C7 C6 C5 C4 -171.1(4) . . . . ?
C7 C21 C20 C19 -177.7(5) . . . . ?
N4 N3 C25 C26 -171.2(4) . . . . ?
N4 N3 C25 C30 13.9(6) . . . . ?
N4 C33 C38 C37 -175.7(4) . . . . ?
N4 C33 C34 C35 176.6(4) . . . . ?
C3 C2 C1 O14 178.5(4) . . . . ?
C3 C2 C1 C6 0.2(6) . . . . ?
C3 C4 C5 C6 0.5(6) . . . . ?
C1 O14 C13 C8 10.6(6) . . . . ?
C1 O14 C13 C12 -171.5(4) . . . . ?
C1 C2 C3 O45 -177.1(4) . . . . ?
C1 C2 C3 C4 1.4(6) . . . . ?
C1 C6 C5 C4 1.0(5) . . . . ?
C8 C7 C6 C1 19.4(5) . . . . ?
C8 C7 C6 C5 -169.0(3) . . . . ?
C8 C7 C21 C16 -116.0(4) . . . . ?
C8 C7 C21 C20 62.3(6) . . . . ?
C8 C13 C12 C11 -1.2(7) . . . . ?
C8 C9 C10 C11 -1.5(8) . . . . ?
C26 C27 C24 N2 -177.0(3) . . . . ?
C26 C27 C28 O42 178.4(4) . . . . ?
C26 C27 C28 C29 -1.2(5) . . . . ?
C26 C25 C30 C29 -0.8(6) . . . . ?
C28 C27 C24 N2 1.6(6) . . . . ?
C28 C27 C26 C25 0.9(6) . . . . ?
C28 C29 C30 C25 0.4(6) . . . . ?
O40 N5 C36 C37 151.0(5) . . . . ?
O40 N5 C36 C35 -30.5(7) . . . . ?
C6 C7 C8 C13 -17.4(5) . . . . ?
C6 C7 C8 C9 165.9(4) . . . . ?
C6 C7 C21 C16 116.2(4) . . . . ?
C6 C7 C21 C20 -65.5(6) . . . . ?
C16 C21 C20 C19 0.4(7) . . . . ?
C13 O14 C1 C2 173.0(3) . . . . ?
C13 O14 C1 C6 -8.6(5) . . . . ?
C13 C8 C9 C10 -1.4(6) . . . . ?
C13 C12 C11 C10 -1.9(8) . . . . ?
C13 C12 C11 O1 -151.1(13) . . . . ?
C13 C12 C11 O2 174.0(6) . . . . ?
C21 C7 C8 C13 -147.7(4) . . . . ?
C21 C7 C8 C9 35.6(5) . . . . ?
C21 C7 C6 C1 149.1(3) . . . . ?
C21 C7 C6 C5 -39.2(5) . . . . ?
C21 C16 C17 C18 -1.4(6) . . . . ?
C21 C20 C19 C18 -0.7(8) . . . . ?
C25 N3 N4 C33 -175.0(3) . . . . ?
C36 C37 C38 C33 -1.1(8) . . . . ?
C36 C35 C34 C33 -1.1(7) . . . . ?
C12 C11 C10 C9 3.2(8) . . . . ?
C12 C11 O1 O2 -79(3) . . . . ?
C12 C11 O2 O1 121(3) . . . . ?
C17 C16 C21 C7 179.0(4) . . . . ?
C17 C16 C21 C20 0.6(6) . . . . ?
C17 C18 C19 C20 -0.2(8) . . . . ?
C37 C36 C35 C34 1.4(7) . . . . ?
C9 C8 C13 O14 -179.5(4) . . . . ?
C9 C8 C13 C12 2.8(6) . . . . ?
C38 C33 C34 C35 -0.4(7) . . . . ?
C19 C18 C17 C16 1.2(7) . . . . ?
C10 C11 O1 O2 128(3) . . . . ?
C10 C11 O2 O1 -63(3) . . . . ?
C35 C36 C37 C38 -0.4(8) . . . . ?
C34 C33 C38 C37 1.5(7) . . . . ?
O1 C11 C10 C9 159.3(11) . . . . ?
O2 C11 C10 C9 -172.6(6) . . . . ?
